data_2226690
loop_
_publ_author_name
'Sheng, Liang-Quan'
'Xu, Hua-Jie'
'Du, Na-Na'
'Jiang, Xue-Yue'

_publ_section_title
;
 (<i>E</i>)-1-[(2-Hydroxy-1-naphthyl)methylideneamino]imidazolidine-2,4-dione
;
_journal_coeditor_code SU2180
_journal_issue 7
_journal_name_full 'Acta Crystallographica Section E'
_journal_page_first o1601
_journal_paper_doi 10.1107/S1600536810020118
_journal_volume 66
_journal_year 2010
_chemical_formula_iupac 'C14 H11 N3 O3'
_chemical_formula_moiety 'C14 H11 N3 O3'
_chemical_formula_sum 'C14 H11 N3 O3'
_chemical_formula_weight 269.26
_chemical_name_systematic
;
(<i>E</i>)-1-[(2-Hydroxy-1-naphthyl)methylideneamino]imidazolidine-2,4-dione
;
_space_group_IT_number 14
_symmetry_cell_setting monoclinic
_symmetry_space_group_name_Hall '-P 2ybc'
_symmetry_space_group_name_H-M 'P 1 21/c 1'
_atom_sites_solution_hydrogens geom
_atom_sites_solution_primary direct
_atom_sites_solution_secondary difmap
_audit_creation_method SHELXL-97
_cell_angle_alpha 90.00
_cell_angle_beta 96.773(5)
_cell_angle_gamma 90.00
_cell_formula_units_Z 4
_cell_length_a 11.5122(7)
_cell_length_b 6.0233(3)
_cell_length_c 17.9955(10)
_cell_measurement_reflns_used 1596
_cell_measurement_temperature 293(2)
_cell_measurement_theta_max 29.0109
_cell_measurement_theta_min 3.0491
_cell_volume 1239.13(12)
_computing_cell_refinement 'CrysAlis Pro (Oxford Diffraction, 2009)'
_computing_data_collection 'CrysAlis Pro (Oxford Diffraction, 2009)'
_computing_data_reduction 'CrysAlis Pro (Oxford Diffraction, 2009)'
_computing_molecular_graphics 'SHELXTL (Sheldrick, 2008)'
_computing_publication_material 'SHELXL97 (Sheldrick, 2008)'
_computing_structure_refinement 'SHELXL97 (Sheldrick, 2008)'
_computing_structure_solution 'SHELXS97 (Sheldrick, 2008)'
_diffrn_ambient_temperature 293(2)
_diffrn_detector_area_resol_mean 15.9149
_diffrn_measured_fraction_theta_full 0.976
_diffrn_measured_fraction_theta_max 0.976
_diffrn_measurement_device_type 'Oxford Diffraction Gemini S Ultra'
_diffrn_measurement_method '\w scans'
_diffrn_radiation_monochromator graphite
_diffrn_radiation_source 'fine-focus sealed tube'
_diffrn_radiation_type MoK\a
_diffrn_radiation_wavelength 0.71073
_diffrn_reflns_av_R_equivalents 0.0307
_diffrn_reflns_av_sigmaI/netI 0.0956
_diffrn_reflns_limit_h_max 13
_diffrn_reflns_limit_h_min -13
_diffrn_reflns_limit_k_max 6
_diffrn_reflns_limit_k_min 0
_diffrn_reflns_limit_l_max 21
_diffrn_reflns_limit_l_min 0
_diffrn_reflns_number 4288
_diffrn_reflns_theta_full 25.00
_diffrn_reflns_theta_max 25.00
_diffrn_reflns_theta_min 3.56
_diffrn_standards_decay_% 0
_diffrn_standards_number 0
_exptl_absorpt_coefficient_mu 0.105
_exptl_absorpt_correction_T_max 0.9693
_exptl_absorpt_correction_T_min 0.9593
_exptl_absorpt_correction_type multi-scan
_exptl_absorpt_process_details
;
(CrysAlis Pro; Oxford Diffraction, 2009)
;
_exptl_crystal_colour yellow
_exptl_crystal_density_diffrn 1.443
_exptl_crystal_density_method 'not measured'
_exptl_crystal_description block
_exptl_crystal_F_000 560
_exptl_crystal_size_max 0.40
_exptl_crystal_size_mid 0.30
_exptl_crystal_size_min 0.30
_refine_diff_density_max 0.106
_refine_diff_density_min -0.126
_refine_ls_extinction_method none
_refine_ls_goodness_of_fit_ref 0.718
_refine_ls_hydrogen_treatment mixed
_refine_ls_matrix_type full
_refine_ls_number_parameters 186
_refine_ls_number_reflns 2136
_refine_ls_number_restraints 0
_refine_ls_restrained_S_all 0.718
_refine_ls_R_factor_all 0.0953
_refine_ls_R_factor_gt 0.0357
_refine_ls_shift/su_max 0.002
_refine_ls_shift/su_mean 0.000
_refine_ls_structure_factor_coef Fsqd
_refine_ls_weighting_details 'calc w=1/[\s^2^(Fo^2^)+(0.0266P)^2^] where P=(Fo^2^+2Fc^2^)/3'
_refine_ls_weighting_scheme calc
_refine_ls_wR_factor_gt 0.0576
_refine_ls_wR_factor_ref 0.0668
_reflns_number_gt 1053
_reflns_number_total 2136
_reflns_threshold_expression I>2\s(I)
_cod_data_source_file su2180.cif
_cod_data_source_block I
_cod_original_sg_symbol_H-M 'P 21/c'
_cod_database_code 2226690
_cod_database_fobs_code 2226690

loop_
_symmetry_equiv_pos_site_id
_symmetry_equiv_pos_as_xyz
1 x,y,z
2 -x,1/2+y,1/2-z
3 -x,-y,-z
4 x,1/2-y,1/2+z

loop_
_atom_site_aniso_label
_atom_site_aniso_U_11
_atom_site_aniso_U_22
_atom_site_aniso_U_33
_atom_site_aniso_U_12
_atom_site_aniso_U_13
_atom_site_aniso_U_23
O1 0.0538(10) 0.0529(8) 0.0415(10) -0.0044(7) 0.0094(8) -0.0084(7)
O2 0.0901(13) 0.0776(10) 0.0488(11) -0.0257(9) 0.0233(9) 0.0057(9)
O3 0.0725(12) 0.0686(10) 0.0544(11) -0.0094(8) 0.0156(9) -0.0054(9)
N1 0.0401(10) 0.0373(9) 0.0473(12) -0.0016(8) 0.0000(9) -0.0017(9)
N2 0.0467(11) 0.0387(10) 0.0424(12) -0.0071(9) 0.0067(9) -0.0046(9)
N3 0.0522(12) 0.0420(11) 0.0421(13) -0.0091(9) 0.0061(10) -0.0013(10)
C1 0.0649(16) 0.0670(16) 0.0662(18) -0.0015(14) 0.0014(14) -0.0187(14)
C2 0.0648(18) 0.0583(16) 0.083(2) 0.0033(13) -0.0137(16) -0.0216(15)
C3 0.0477(15) 0.0391(13) 0.095(2) -0.0026(11) -0.0162(15) -0.0068(15)
C4 0.0383(14) 0.0375(13) 0.0718(18) 0.0023(11) -0.0083(12) 0.0001(13)
C5 0.0343(12) 0.0361(12) 0.0576(16) 0.0059(10) -0.0042(11) -0.0009(11)
C6 0.0523(15) 0.0508(14) 0.0602(17) -0.0031(11) 0.0014(13) -0.0107(13)
C7 0.0455(15) 0.0441(14) 0.090(2) -0.0063(11) -0.0017(15) 0.0105(14)
C8 0.0478(14) 0.0590(15) 0.0704(18) -0.0027(12) 0.0097(13) 0.0143(14)
C9 0.0432(14) 0.0457(13) 0.0586(17) 0.0027(11) 0.0013(12) -0.0004(12)
C10 0.0328(12) 0.0372(12) 0.0532(15) -0.0012(10) 0.0017(11) 0.0029(11)
C11 0.0457(13) 0.0405(11) 0.0441(14) 0.0024(11) 0.0037(11) -0.0020(11)
C12 0.0377(13) 0.0386(13) 0.0417(14) 0.0016(10) -0.0010(11) 0.0013(11)
C13 0.0601(16) 0.0494(14) 0.0406(15) -0.0026(12) 0.0029(12) 0.0028(12)
C14 0.0585(15) 0.0488(13) 0.0410(14) -0.0022(11) 0.0036(12) -0.0052(10)

loop_
_atom_site_type_symbol
_atom_site_label
_atom_site_fract_x
_atom_site_fract_y
_atom_site_fract_z
_atom_site_U_iso_or_equiv
_atom_site_thermal_displace_type
_atom_site_calc_flag
_atom_site_refinement_flags
_atom_site_occupancy
O O1 0.59888(11) 0.25607(18) 0.48396(8) 0.0491(5) Uani . . 1.000
O O2 0.40014(13) 0.1526(2) 0.68676(8) 0.0710(7) Uani . . 1.000
O O3 0.80499(13) 0.8397(2) 0.49453(8) 0.0645(6) Uani . . 1.000
N N1 0.67397(13) 0.6177(2) 0.57838(9) 0.0420(6) Uani . . 1.000
N N2 0.59925(13) 0.4517(2) 0.59460(9) 0.0425(6) Uani . . 1.000
N N3 0.48790(15) 0.1552(3) 0.57835(10) 0.0454(7) Uani . . 1.000
C C1 0.79653(19) 1.2321(3) 0.80751(14) 0.0665(10) Uani . . 1.000
C C2 0.8627(2) 1.4184(4) 0.79511(16) 0.0705(10) Uani . . 1.000
C C3 0.90328(19) 1.4454(3) 0.72772(16) 0.0626(9) Uani . . 1.000
C C4 0.87808(17) 1.2884(3) 0.66974(14) 0.0504(9) Uani . . 1.000
C C5 0.80840(16) 1.1006(3) 0.68128(12) 0.0434(8) Uani . . 1.000
C C6 0.77027(17) 1.0762(3) 0.75298(13) 0.0549(9) Uani . . 1.000
C C7 0.91986(18) 1.3147(3) 0.59955(15) 0.0606(10) Uani . . 1.000
C C8 0.89532(17) 1.1653(4) 0.54362(13) 0.0589(9) Uani . . 1.000
C C9 0.82579(17) 0.9788(3) 0.55419(13) 0.0495(9) Uani . . 1.000
C C10 0.78023(16) 0.9449(3) 0.62117(12) 0.0413(8) Uani . . 1.000
C C11 0.70303(15) 0.7611(3) 0.63076(11) 0.0436(7) Uani . . 1.000
C C12 0.56648(16) 0.2867(3) 0.54520(12) 0.0398(8) Uani . . 1.000
C C13 0.46509(18) 0.2336(3) 0.64613(12) 0.0503(9) Uani . . 1.000
C C14 0.53798(18) 0.4406(3) 0.66051(11) 0.0496(8) Uani . . 1.000
H H1 0.76960 1.21310 0.85380 0.0800 Uiso calc R 1.000
H H2 0.87910 1.52400 0.83260 0.0850 Uiso calc R 1.000
H H3 0.94840 1.56920 0.71970 0.0750 Uiso calc R 1.000
H H3N 0.4590(16) 0.028(3) 0.5590(11) 0.065(7) Uiso . . 1.000
H H4 0.76770 0.73180 0.50630 0.0970 Uiso calc R 1.000
H H6 0.72670 0.95210 0.76300 0.0660 Uiso calc R 1.000
H H7 0.96540 1.43790 0.59150 0.0730 Uiso calc R 1.000
H H8 0.92460 1.18630 0.49810 0.0710 Uiso calc R 1.000
H H11 0.67310 0.74520 0.67630 0.0520 Uiso calc R 1.000
H H14A 0.48920 0.57040 0.66440 0.0600 Uiso calc R 1.000
H H14B 0.59220 0.42690 0.70580 0.0600 Uiso calc R 1.000

loop_
_atom_type_symbol
_atom_type_description
_atom_type_scat_dispersion_real
_atom_type_scat_dispersion_imag
_atom_type_scat_source
C C 0.0033 0.0016 'International Tables Vol C Tables 4.2.6.8 and 6.1.1.4'
H H 0.0000 0.0000 'International Tables Vol C Tables 4.2.6.8 and 6.1.1.4'
N N 0.0061 0.0033 'International Tables Vol C Tables 4.2.6.8 and 6.1.1.4'
O O 0.0106 0.0060 'International Tables Vol C Tables 4.2.6.8 and 6.1.1.4'

loop_
_geom_angle_atom_site_label_1
_geom_angle_atom_site_label_2
_geom_angle_atom_site_label_3
_geom_angle_site_symmetry_1
_geom_angle_site_symmetry_2
_geom_angle_site_symmetry_3
_geom_angle
_geom_angle_publ_flag
C9 O3 H4 . . . 109.00 no
N2 N1 C11 . . . 116.51(16) no
N1 N2 C14 . . . 125.77(14) no
C12 N2 C14 . . . 112.17(15) no
N1 N2 C12 . . . 121.80(16) no
C12 N3 C13 . . . 113.02(17) no
C13 N3 H3N . . . 123.1(13) no
C12 N3 H3N . . . 123.7(13) no
C2 C1 C6 . . . 121.3(2) no
C1 C2 C3 . . . 119.5(2) no
C2 C3 C4 . . . 121.1(2) no
C3 C4 C5 . . . 119.8(2) no
C3 C4 C7 . . . 121.57(18) no
C5 C4 C7 . . . 118.64(19) no
C4 C5 C10 . . . 119.44(19) no
C4 C5 C6 . . . 117.23(19) no
C6 C5 C10 . . . 123.33(17) no
C1 C6 C5 . . . 121.07(18) no
C4 C7 C8 . . . 121.78(19) no
C7 C8 C9 . . . 120.2(2) no
C8 C9 C10 . . . 121.05(19) no
O3 C9 C10 . . . 123.12(17) no
O3 C9 C8 . . . 115.82(19) no
C5 C10 C9 . . . 118.88(17) no
C5 C10 C11 . . . 119.83(18) no
C9 C10 C11 . . . 121.27(18) no
N1 C11 C10 . . . 122.37(18) no
N2 C12 N3 . . . 106.33(17) no
O1 C12 N2 . . . 127.76(17) no
O1 C12 N3 . . . 125.91(18) no
O2 C13 N3 . . . 126.88(18) no
O2 C13 C14 . . . 126.97(19) no
N3 C13 C14 . . . 106.15(17) no
N2 C14 C13 . . . 102.24(15) no
C2 C1 H1 . . . 119.00 no
C6 C1 H1 . . . 119.00 no
C1 C2 H2 . . . 120.00 no
C3 C2 H2 . . . 120.00 no
C2 C3 H3 . . . 119.00 no
C4 C3 H3 . . . 119.00 no
C1 C6 H6 . . . 119.00 no
C5 C6 H6 . . . 119.00 no
C4 C7 H7 . . . 119.00 no
C8 C7 H7 . . . 119.00 no
C7 C8 H8 . . . 120.00 no
C9 C8 H8 . . . 120.00 no
N1 C11 H11 . . . 119.00 no
C10 C11 H11 . . . 119.00 no
N2 C14 H14A . . . 111.00 no
N2 C14 H14B . . . 111.00 no
C13 C14 H14A . . . 111.00 no
C13 C14 H14B . . . 111.00 no
H14A C14 H14B . . . 109.00 no

loop_
_geom_bond_atom_site_label_1
_geom_bond_atom_site_label_2
_geom_bond_site_symmetry_1
_geom_bond_site_symmetry_2
_geom_bond_distance
_geom_bond_publ_flag
O1 C12 . . 1.219(3) no
O2 C13 . . 1.209(3) no
O3 C9 . . 1.361(3) no
O3 H4 . . 0.8200 no
N1 N2 . . 1.3726(19) no
N1 C11 . . 1.293(2) no
N2 C12 . . 1.357(2) no
N2 C14 . . 1.451(3) no
N3 C13 . . 1.362(3) no
N3 C12 . . 1.389(3) no
N3 H3N . . 0.890(18) no
C1 C6 . . 1.366(3) no
C1 C2 . . 1.389(3) no
C2 C3 . . 1.360(4) no
C3 C4 . . 1.413(3) no
C4 C7 . . 1.413(4) no
C4 C5 . . 1.416(3) no
C5 C10 . . 1.440(3) no
C5 C6 . . 1.419(3) no
C7 C8 . . 1.355(3) no
C8 C9 . . 1.405(3) no
C9 C10 . . 1.385(3) no
C10 C11 . . 1.443(3) no
C13 C14 . . 1.508(3) no
C1 H1 . . 0.9300 no
C2 H2 . . 0.9300 no
C3 H3 . . 0.9300 no
C6 H6 . . 0.9300 no
C7 H7 . . 0.9300 no
C8 H8 . . 0.9300 no
C11 H11 . . 0.9300 no
C14 H14A . . 0.9700 no
C14 H14B . . 0.9700 no

loop_
_geom_hbond_atom_site_label_D
_geom_hbond_atom_site_label_H
_geom_hbond_atom_site_label_A
_geom_hbond_site_symmetry_A
_geom_hbond_distance_DH
_geom_hbond_distance_HA
_geom_hbond_distance_DA
_geom_hbond_angle_DHA
_geom_hbond_publ_flag
N3 H3N O1 3_656 0.890(18) 1.962(18) 2.851(2) 177.9(19) yes
O3 H4 N1 . 0.82 1.91 2.622(2) 145 yes
C6 H6 O2 2_656 0.93 2.55 3.469(2) 169 yes
C14 H14B O2 2_656 0.97 2.36 3.038(2) 127 yes

loop_
_geom_torsion_atom_site_label_1
_geom_torsion_atom_site_label_2
_geom_torsion_atom_site_label_3
_geom_torsion_atom_site_label_4
_geom_torsion_site_symmetry_1
_geom_torsion_site_symmetry_2
_geom_torsion_site_symmetry_3
_geom_torsion_site_symmetry_4
_geom_torsion
_geom_torsion_publ_flag
C11 N1 N2 C12 . . . . -177.23(16) no
C11 N1 N2 C14 . . . . 9.1(2) no
N2 N1 C11 C10 . . . . -179.57(16) no
N1 N2 C12 O1 . . . . 2.8(3) no
N1 N2 C12 N3 . . . . -177.61(15) no
C14 N2 C12 O1 . . . . 177.26(19) no
C14 N2 C12 N3 . . . . -3.1(2) no
N1 N2 C14 C13 . . . . 176.87(16) no
C12 N2 C14 C13 . . . . 2.7(2) no
C13 N3 C12 O1 . . . . -178.02(19) no
C13 N3 C12 N2 . . . . 2.4(2) no
C12 N3 C13 O2 . . . . 179.8(2) no
C12 N3 C13 C14 . . . . -0.7(2) no
C6 C1 C2 C3 . . . . -0.7(3) no
C2 C1 C6 C5 . . . . -0.9(3) no
C1 C2 C3 C4 . . . . 0.8(3) no
C2 C3 C4 C5 . . . . 0.7(3) no
C2 C3 C4 C7 . . . . -179.9(2) no
C3 C4 C5 C6 . . . . -2.2(3) no
C3 C4 C5 C10 . . . . 178.15(18) no
C7 C4 C5 C6 . . . . 178.47(18) no
C7 C4 C5 C10 . . . . -1.2(3) no
C3 C4 C7 C8 . . . . -179.6(2) no
C5 C4 C7 C8 . . . . -0.2(3) no
C4 C5 C6 C1 . . . . 2.3(3) no
C10 C5 C6 C1 . . . . -178.07(19) no
C4 C5 C10 C9 . . . . 2.3(3) no
C4 C5 C10 C11 . . . . -175.93(17) no
C6 C5 C10 C9 . . . . -177.34(18) no
C6 C5 C10 C11 . . . . 4.4(3) no
C4 C7 C8 C9 . . . . 0.6(3) no
C7 C8 C9 O3 . . . . 179.31(19) no
C7 C8 C9 C10 . . . . 0.6(3) no
O3 C9 C10 C5 . . . . 179.36(17) no
O3 C9 C10 C11 . . . . -2.4(3) no
C8 C9 C10 C5 . . . . -2.1(3) no
C8 C9 C10 C11 . . . . 176.19(18) no
C5 C10 C11 N1 . . . . 179.33(17) no
C9 C10 C11 N1 . . . . 1.1(3) no
O2 C13 C14 N2 . . . . 178.40(19) no
N3 C13 C14 N2 . . . . -1.1(2) no

loop_
_cod_related_entry_id
_cod_related_entry_database
_cod_related_entry_code
1 ChemSpider 24745196
